data_4303204
loop_
_publ_author_name
'Tsai-Te Lu'
'Hsiao-Wen Huang'
'Wen-Feng Liaw'

_publ_section_title
;
Anionic Mixed Thiolate-Sulfide-Bridged Roussin's Red Esters
[(NO)2Fe(\m-SR)(\m-S)Fe(NO)2]- (R = Et, Me, Ph): A Key Intermediate for
Transformation of Dinitrosyl Iron Complexes (DNICs) to [2Fe-2S] Clusters
;
_journal_name_full 'Inorganic Chemistry'
_journal_page_first 9027
_journal_page_last 9035
_journal_paper_doi 10.1021/ic9012679
_journal_volume 48
_journal_year 2009
_chemical_formula_moiety 'C38 H35 Fe2 N5 O4 P2 S2'
_chemical_formula_sum 'C38 H35 Fe2 N5 O4 P2 S2'
_chemical_formula_weight 863.47
_chemical_name_systematic
;
 ?
;
_space_group_IT_number 2
_symmetry_cell_setting triclinic
_symmetry_space_group_name_Hall '-P 1'
_symmetry_space_group_name_H-M 'P -1'
_atom_sites_solution_hydrogens geom
_atom_sites_solution_primary direct
_atom_sites_solution_secondary difmap
_audit_creation_method SHELXL-97
_cell_angle_alpha 103.4860(10)
_cell_angle_beta 103.0430(10)
_cell_angle_gamma 92.5760(10)
_cell_formula_units_Z 2
_cell_length_a 9.3297(2)
_cell_length_b 13.5754(3)
_cell_length_c 16.2608(4)
_cell_measurement_reflns_used 37954
_cell_measurement_temperature 200(2)
_cell_measurement_theta_max 25.35
_cell_measurement_theta_min 2.037
_cell_volume 1940.67(8)
_computing_cell_refinement 'HKL Scalepack (Otwinowski & Minor 1997)'
_computing_data_collection 'Collect (Nonius BV, 1997-2000)'
_computing_data_reduction 'HKL Denzo and Scalepack'
_computing_molecular_graphics 'Ortep-3 for Windows (Farrugia, 1997)'
_computing_publication_material 'WinGX publication routines (Farrugia, 1999)'
_computing_structure_refinement 'SHELXL-97 (Sheldrick, 1997)'
_computing_structure_solution 'SHELXS-86 (Sheldrick, 1986)'
_diffrn_ambient_temperature 200(2)
_diffrn_detector_area_resol_mean 9
_diffrn_measured_fraction_theta_full 0.991
_diffrn_measured_fraction_theta_max 0.991
_diffrn_measurement_device_type KappaCCD
_diffrn_measurement_method 'CCD rotation images, thick slices'
_diffrn_radiation_monochromator graphite
_diffrn_radiation_source 'fine-focus sealed tube'
_diffrn_radiation_type MoK\a
_diffrn_radiation_wavelength 0.71073
_diffrn_reflns_av_R_equivalents 0.0786
_diffrn_reflns_av_sigmaI/netI 0.0615
_diffrn_reflns_limit_h_max 11
_diffrn_reflns_limit_h_min -11
_diffrn_reflns_limit_k_max 16
_diffrn_reflns_limit_k_min -16
_diffrn_reflns_limit_l_max 19
_diffrn_reflns_limit_l_min -19
_diffrn_reflns_number 28887
_diffrn_reflns_theta_full 25.37
_diffrn_reflns_theta_max 25.37
_diffrn_reflns_theta_min 2.25
_exptl_absorpt_coefficient_mu 0.984
_exptl_absorpt_correction_T_max 0.7126
_exptl_absorpt_correction_T_min 0.6259
_exptl_absorpt_correction_type multi-scan
_exptl_absorpt_process_details
;
 ?
;
_exptl_crystal_colour black
_exptl_crystal_density_diffrn 1.478
_exptl_crystal_density_method 'not measured'
_exptl_crystal_description prism
_exptl_crystal_F_000 888
_exptl_crystal_size_max 0.45
_exptl_crystal_size_mid 0.4
_exptl_crystal_size_min 0.35
_refine_diff_density_max 0.735
_refine_diff_density_min -1.081
_refine_diff_density_rms 0.251
_refine_ls_extinction_coef 0.033(3)
_refine_ls_extinction_expression Fc^*^=kFc[1+0.001xFc^2^\l^3^/sin(2\q)]^-1/4^
_refine_ls_extinction_method SHELXL
_refine_ls_goodness_of_fit_ref 1.165
_refine_ls_hydrogen_treatment fixed
_refine_ls_matrix_type full
_refine_ls_number_parameters 479
_refine_ls_number_reflns 7069
_refine_ls_number_restraints 0
_refine_ls_restrained_S_all 1.165
_refine_ls_R_factor_all 0.0952
_refine_ls_R_factor_gt 0.0628
_refine_ls_shift/su_max 0.000
_refine_ls_shift/su_mean 0.000
_refine_ls_structure_factor_coef Fsqd
_refine_ls_weighting_details 'calc w=1/[\s^2^(Fo^2^)+(0.1081P)^2^+0.0000P] where P=(Fo^2^+2Fc^2^)/3'
_refine_ls_weighting_scheme calc
_refine_ls_wR_factor_gt 0.1516
_refine_ls_wR_factor_ref 0.1882
_reflns_number_gt 5212
_reflns_number_total 7069
_reflns_threshold_expression >2sigma(I)
_cod_data_source_file ic9012679_si_002.cif
_cod_data_source_block 8252
_cod_database_code 4303204

loop_
_symmetry_equiv_pos_as_xyz
'x, y, z'
'-x, -y, -z'

loop_
_atom_site_label
_atom_site_type_symbol
_atom_site_fract_x
_atom_site_fract_y
_atom_site_fract_z
_atom_site_U_iso_or_equiv
_atom_site_adp_type
_atom_site_occupancy
_atom_site_symmetry_multiplicity
_atom_site_calc_flag
_atom_site_refinement_flags
_atom_site_disorder_assembly
_atom_site_disorder_group
Fe1 Fe 0.54026(7) 0.30938(5) 0.19415(4) 0.0392(2) Uani 1 1 d . . .
Fe2 Fe 0.58532(7) 0.26744(5) 0.34959(4) 0.0391(2) Uani 1 1 d . . .
S1 S 0.36484(12) 0.27332(9) 0.26028(7) 0.0387(3) Uani 1 1 d . . .
S2 S 0.75531(13) 0.28424(11) 0.27543(9) 0.0483(4) Uani 1 1 d . . .
P1 P 0.17597(11) 0.78469(9) 0.30257(7) 0.0289(3) Uani 1 1 d . . .
P2 P 0.21387(11) 0.74132(9) 0.12027(7) 0.0303(3) Uani 1 1 d . . .
O1 O 0.5074(4) 0.5133(3) 0.1860(3) 0.0600(10) Uani 1 1 d . . .
O2 O 0.4766(5) 0.1795(4) 0.0251(3) 0.0942(17) Uani 1 1 d . . .
O3 O 0.6013(5) 0.0819(3) 0.4002(3) 0.0695(12) Uani 1 1 d . . .
O4 O 0.6229(5) 0.4282(4) 0.5013(3) 0.0758(13) Uani 1 1 d . . .
N1 N 0.5321(4) 0.4328(3) 0.1972(3) 0.0446(10) Uani 1 1 d . . .
N2 N 0.5069(5) 0.2261(4) 0.0985(3) 0.0572(12) Uani 1 1 d . . .
N3 N 0.5915(4) 0.1534(4) 0.3714(3) 0.0483(10) Uani 1 1 d . . .
N4 N 0.6096(4) 0.3696(4) 0.4340(3) 0.0490(11) Uani 1 1 d . . .
N5 N 0.1423(4) 0.7455(3) 0.2005(2) 0.0352(8) Uani 1 1 d . . .
C1 C 0.2910(6) 0.3927(4) 0.3030(3) 0.0492(12) Uani 1 1 d . . .
H1A H 0.3721 0.4439 0.3361 0.059 Uiso 1 1 calc R . .
H1B H 0.2363 0.4172 0.2548 0.059 Uiso 1 1 calc R . .
C2 C 0.1901(7) 0.3769(5) 0.3608(4) 0.0690(17) Uani 1 1 d . . .
H2A H 0.1523 0.4400 0.3822 0.103 Uiso 1 1 calc R . .
H2B H 0.2447 0.3540 0.4092 0.103 Uiso 1 1 calc R . .
H2C H 0.1093 0.3267 0.3279 0.103 Uiso 1 1 calc R . .
C3 C 0.1197(4) 0.9107(3) 0.3340(3) 0.0314(9) Uani 1 1 d . . .
C4 C 0.1811(5) 0.9898(4) 0.3071(3) 0.0436(12) Uani 1 1 d . . .
H4 H 0.2569 0.9788 0.2784 0.052 Uiso 1 1 calc R . .
C5 C 0.1298(6) 1.0835(4) 0.3227(3) 0.0513(13) Uani 1 1 d . . .
H5 H 0.1712 1.1358 0.3046 0.062 Uiso 1 1 calc R . .
C6 C 0.0189(6) 1.1014(4) 0.3646(3) 0.0481(12) Uani 1 1 d . . .
H6 H -0.0161 1.1651 0.3741 0.058 Uiso 1 1 calc R . .
C7 C -0.0408(5) 1.0252(4) 0.3927(3) 0.0466(12) Uani 1 1 d . . .
H7 H -0.1156 1.0375 0.4220 0.056 Uiso 1 1 calc R . .
C8 C 0.0094(5) 0.9301(4) 0.3779(3) 0.0384(11) Uani 1 1 d . . .
H8 H -0.0313 0.8788 0.3975 0.046 Uiso 1 1 calc R . .
C9 C 0.0705(4) 0.7008(3) 0.3428(3) 0.0323(10) Uani 1 1 d . . .
C10 C 0.1017(5) 0.7063(4) 0.4320(3) 0.0367(10) Uani 1 1 d . . .
H10 H 0.1754 0.7543 0.4706 0.044 Uiso 1 1 calc R . .
C11 C 0.0232(5) 0.6406(4) 0.4630(3) 0.0402(11) Uani 1 1 d . . .
H11 H 0.0427 0.6452 0.5225 0.048 Uiso 1 1 calc R . .
C12 C -0.0839(5) 0.5684(4) 0.4060(4) 0.0457(13) Uani 1 1 d . . .
H12 H -0.1355 0.5236 0.4271 0.055 Uiso 1 1 calc R . .
C13 C -0.1155(5) 0.5618(4) 0.3177(4) 0.0465(12) Uani 1 1 d . . .
H13 H -0.1879 0.5126 0.2795 0.056 Uiso 1 1 calc R . .
C14 C -0.0397(5) 0.6284(4) 0.2860(3) 0.0378(10) Uani 1 1 d . . .
H14 H -0.0624 0.6248 0.2266 0.045 Uiso 1 1 calc R . .
C15 C 0.3663(4) 0.7833(3) 0.3573(3) 0.0311(9) Uani 1 1 d . . .
C16 C 0.4600(5) 0.8694(4) 0.4056(3) 0.0406(11) Uani 1 1 d . . .
H16 H 0.4251 0.9332 0.4129 0.049 Uiso 1 1 calc R . .
C17 C 0.6055(5) 0.8601(4) 0.4428(3) 0.0497(13) Uani 1 1 d . . .
H17 H 0.6686 0.9179 0.4749 0.060 Uiso 1 1 calc R . .
C18 C 0.6576(5) 0.7666(4) 0.4330(3) 0.0470(13) Uani 1 1 d . . .
H18 H 0.7559 0.7613 0.4584 0.056 Uiso 1 1 calc R . .
C19 C 0.5661(5) 0.6807(4) 0.3858(4) 0.0500(13) Uani 1 1 d . . .
H19 H 0.6020 0.6172 0.3797 0.060 Uiso 1 1 calc R . .
C20 C 0.4203(5) 0.6883(4) 0.3474(3) 0.0451(12) Uani 1 1 d . . .
H20 H 0.3583 0.6301 0.3150 0.054 Uiso 1 1 calc R . .
C21 C 0.3945(4) 0.8108(3) 0.1460(3) 0.0315(10) Uani 1 1 d . . .
C22 C 0.5217(5) 0.7666(4) 0.1762(3) 0.0410(11) Uani 1 1 d . . .
H22 H 0.5147 0.6990 0.1792 0.049 Uiso 1 1 calc R . .
C23 C 0.6574(5) 0.8233(5) 0.2015(3) 0.0515(13) Uani 1 1 d . . .
H23 H 0.7422 0.7936 0.2212 0.062 Uiso 1 1 calc R . .
C24 C 0.6685(6) 0.9235(5) 0.1980(3) 0.0544(14) Uani 1 1 d . . .
H24 H 0.7607 0.9612 0.2156 0.065 Uiso 1 1 calc R . .
C25 C 0.5439(6) 0.9684(4) 0.1684(3) 0.0500(13) Uani 1 1 d . . .
H25 H 0.5518 1.0363 0.1662 0.060 Uiso 1 1 calc R . .
C26 C 0.4071(5) 0.9117(4) 0.1419(3) 0.0420(11) Uani 1 1 d . . .
H26 H 0.3230 0.9414 0.1212 0.050 Uiso 1 1 calc R . .
C27 C 0.2283(4) 0.6095(3) 0.0700(3) 0.0323(10) Uani 1 1 d . . .
C28 C 0.1610(5) 0.5334(4) 0.0968(3) 0.0376(10) Uani 1 1 d . . .
H28 H 0.1112 0.5510 0.1407 0.045 Uiso 1 1 calc R . .
C29 C 0.1670(5) 0.4326(4) 0.0592(3) 0.0461(12) Uani 1 1 d . . .
H29 H 0.1227 0.3824 0.0784 0.055 Uiso 1 1 calc R . .
C30 C 0.2389(5) 0.4052(4) -0.0076(3) 0.0489(12) Uani 1 1 d . . .
H30 H 0.2421 0.3370 -0.0339 0.059 Uiso 1 1 calc R . .
C31 C 0.3052(6) 0.4805(4) -0.0339(3) 0.0512(13) Uani 1 1 d . . .
H31 H 0.3542 0.4628 -0.0783 0.061 Uiso 1 1 calc R . .
C32 C 0.3007(5) 0.5823(4) 0.0043(3) 0.0466(12) Uani 1 1 d . . .
H32 H 0.3466 0.6324 -0.0143 0.056 Uiso 1 1 calc R . .
C33 C 0.0952(4) 0.7952(3) 0.0420(3) 0.0334(10) Uani 1 1 d . . .
C34 C 0.1250(5) 0.7929(4) -0.0384(3) 0.0447(12) Uani 1 1 d . . .
H34 H 0.2075 0.7638 -0.0524 0.054 Uiso 1 1 calc R . .
C35 C 0.0315(6) 0.8342(4) -0.0973(3) 0.0538(14) Uani 1 1 d . . .
H35 H 0.0509 0.8322 -0.1513 0.065 Uiso 1 1 calc R . .
C36 C -0.0894(6) 0.8780(4) -0.0769(4) 0.0549(14) Uani 1 1 d . . .
H36 H -0.1522 0.9050 -0.1173 0.066 Uiso 1 1 calc R . .
C37 C -0.1184(5) 0.8823(4) 0.0025(4) 0.0526(13) Uani 1 1 d . . .
H37 H -0.2000 0.9130 0.0163 0.063 Uiso 1 1 calc R . .
C38 C -0.0268(5) 0.8413(4) 0.0625(3) 0.0393(11) Uani 1 1 d . . .
H38 H -0.0467 0.8445 0.1165 0.047 Uiso 1 1 calc R . .

loop_
_atom_site_aniso_label
_atom_site_aniso_U_11
_atom_site_aniso_U_22
_atom_site_aniso_U_33
_atom_site_aniso_U_23
_atom_site_aniso_U_13
_atom_site_aniso_U_12
Fe1 0.0406(4) 0.0441(5) 0.0340(4) 0.0120(3) 0.0096(3) 0.0010(3)
Fe2 0.0429(4) 0.0401(5) 0.0341(4) 0.0120(3) 0.0063(3) 0.0045(3)
S1 0.0376(6) 0.0412(7) 0.0353(6) 0.0071(5) 0.0086(5) -0.0006(5)
S2 0.0370(6) 0.0572(9) 0.0558(8) 0.0234(7) 0.0114(6) 0.0071(6)
P1 0.0272(6) 0.0317(7) 0.0287(6) 0.0083(5) 0.0078(4) 0.0022(4)
P2 0.0292(6) 0.0349(7) 0.0268(6) 0.0081(5) 0.0065(4) 0.0030(5)
O1 0.067(2) 0.047(2) 0.070(3) 0.026(2) 0.0132(19) 0.0113(19)
O2 0.080(3) 0.136(5) 0.047(2) -0.022(3) 0.028(2) -0.027(3)
O3 0.086(3) 0.054(3) 0.088(3) 0.043(2) 0.034(2) 0.017(2)
O4 0.085(3) 0.079(3) 0.046(2) -0.011(2) 0.005(2) 0.023(2)
N1 0.041(2) 0.048(3) 0.049(2) 0.020(2) 0.0105(18) 0.0003(19)
N2 0.043(2) 0.083(4) 0.043(3) 0.008(2) 0.018(2) -0.009(2)
N3 0.050(2) 0.051(3) 0.049(2) 0.017(2) 0.0178(19) 0.006(2)
N4 0.045(2) 0.057(3) 0.041(2) 0.011(2) 0.0034(18) 0.009(2)
N5 0.0341(19) 0.039(2) 0.0309(19) 0.0049(17) 0.0085(15) -0.0014(16)
C1 0.050(3) 0.049(3) 0.049(3) 0.014(2) 0.010(2) 0.011(2)
C2 0.059(4) 0.065(4) 0.088(4) 0.009(3) 0.038(3) 0.014(3)
C3 0.033(2) 0.029(2) 0.030(2) 0.0070(18) 0.0044(17) 0.0037(18)
C4 0.052(3) 0.039(3) 0.047(3) 0.014(2) 0.025(2) 0.004(2)
C5 0.073(4) 0.039(3) 0.052(3) 0.020(2) 0.026(3) 0.009(3)
C6 0.061(3) 0.034(3) 0.045(3) 0.008(2) 0.005(2) 0.016(2)
C7 0.044(3) 0.047(3) 0.052(3) 0.010(2) 0.020(2) 0.012(2)
C8 0.036(2) 0.036(3) 0.048(3) 0.014(2) 0.016(2) 0.006(2)
C9 0.028(2) 0.034(3) 0.038(2) 0.013(2) 0.0089(18) 0.0072(18)
C10 0.034(2) 0.038(3) 0.039(2) 0.012(2) 0.0072(19) 0.0040(19)
C11 0.042(3) 0.046(3) 0.044(3) 0.024(2) 0.018(2) 0.015(2)
C12 0.039(3) 0.040(3) 0.074(4) 0.030(3) 0.029(3) 0.010(2)
C13 0.031(2) 0.044(3) 0.065(3) 0.015(3) 0.011(2) -0.004(2)
C14 0.031(2) 0.043(3) 0.039(2) 0.010(2) 0.0085(19) 0.002(2)
C15 0.027(2) 0.036(3) 0.030(2) 0.0083(19) 0.0095(17) 0.0010(18)
C16 0.032(2) 0.042(3) 0.046(3) 0.009(2) 0.007(2) 0.006(2)
C17 0.035(3) 0.048(3) 0.056(3) 0.004(3) 0.000(2) -0.005(2)
C18 0.030(2) 0.062(4) 0.048(3) 0.016(3) 0.005(2) 0.006(2)
C19 0.037(3) 0.047(3) 0.066(3) 0.019(3) 0.004(2) 0.015(2)
C20 0.037(3) 0.038(3) 0.056(3) 0.008(2) 0.008(2) 0.004(2)
C21 0.031(2) 0.037(3) 0.026(2) 0.0053(19) 0.0081(17) 0.0017(18)
C22 0.043(3) 0.041(3) 0.041(3) 0.014(2) 0.010(2) 0.004(2)
C23 0.032(3) 0.064(4) 0.055(3) 0.016(3) 0.002(2) -0.001(2)
C24 0.040(3) 0.067(4) 0.046(3) 0.004(3) 0.004(2) -0.014(3)
C25 0.060(3) 0.043(3) 0.044(3) 0.004(2) 0.016(2) -0.014(2)
C26 0.042(3) 0.040(3) 0.041(3) 0.008(2) 0.009(2) 0.000(2)
C27 0.029(2) 0.038(3) 0.028(2) 0.0065(19) 0.0031(17) 0.0027(18)
C28 0.035(2) 0.042(3) 0.035(2) 0.010(2) 0.0067(19) 0.004(2)
C29 0.051(3) 0.037(3) 0.048(3) 0.012(2) 0.007(2) -0.001(2)
C30 0.049(3) 0.036(3) 0.054(3) 0.002(2) 0.007(2) 0.003(2)
C31 0.056(3) 0.051(4) 0.044(3) -0.002(2) 0.021(2) 0.010(3)
C32 0.052(3) 0.042(3) 0.048(3) 0.009(2) 0.019(2) -0.001(2)
C33 0.031(2) 0.033(3) 0.033(2) 0.0087(19) 0.0036(17) -0.0018(18)
C34 0.046(3) 0.051(3) 0.037(2) 0.013(2) 0.007(2) 0.007(2)
C35 0.064(3) 0.056(4) 0.037(3) 0.018(3) -0.002(2) 0.002(3)
C36 0.053(3) 0.051(3) 0.051(3) 0.020(3) -0.014(3) 0.003(3)
C37 0.035(3) 0.050(3) 0.068(4) 0.013(3) 0.002(2) 0.010(2)
C38 0.036(2) 0.038(3) 0.044(3) 0.010(2) 0.009(2) 0.004(2)

loop_
_atom_type_symbol
_atom_type_description
_atom_type_scat_dispersion_real
_atom_type_scat_dispersion_imag
_atom_type_scat_source
C C 0.0033 0.0016 'International Tables Vol C Tables 4.2.6.8 and 6.1.1.4'
H H 0.0000 0.0000 'International Tables Vol C Tables 4.2.6.8 and 6.1.1.4'
Fe Fe 0.3463 0.8444 'International Tables Vol C Tables 4.2.6.8 and 6.1.1.4'
S S 0.1246 0.1234 'International Tables Vol C Tables 4.2.6.8 and 6.1.1.4'
P P 0.1023 0.0942 'International Tables Vol C Tables 4.2.6.8 and 6.1.1.4'
N N 0.0061 0.0033 'International Tables Vol C Tables 4.2.6.8 and 6.1.1.4'
O O 0.0106 0.0060 'International Tables Vol C Tables 4.2.6.8 and 6.1.1.4'

loop_
_geom_angle_atom_site_label_1
_geom_angle_atom_site_label_2
_geom_angle_atom_site_label_3
_geom_angle
_geom_angle_site_symmetry_1
_geom_angle_site_symmetry_3
_geom_angle_publ_flag
N2 Fe1 N1 118.9(2) . . ?
N2 Fe1 S2 108.65(17) . . ?
N1 Fe1 S2 110.83(14) . . ?
N2 Fe1 S1 107.14(15) . . ?
N1 Fe1 S1 103.86(14) . . ?
S2 Fe1 S1 106.71(5) . . ?
N2 Fe1 Fe2 126.56(18) . . ?
N1 Fe1 Fe2 114.36(14) . . ?
S2 Fe1 Fe2 53.37(4) . . ?
S1 Fe1 Fe2 53.75(3) . . ?
N3 Fe2 N4 117.5(2) . . ?
N3 Fe2 S2 107.92(14) . . ?
N4 Fe2 S2 108.64(16) . . ?
N3 Fe2 S1 109.42(15) . . ?
N4 Fe2 S1 106.43(14) . . ?
S2 Fe2 S1 106.40(5) . . ?
N3 Fe2 Fe1 127.83(15) . . ?
N4 Fe2 Fe1 114.66(15) . . ?
S2 Fe2 Fe1 53.24(4) . . ?
S1 Fe2 Fe1 53.56(3) . . ?
C1 S1 Fe1 108.08(18) . . ?
C1 S1 Fe2 108.67(18) . . ?
Fe1 S1 Fe2 72.69(4) . . ?
Fe1 S2 Fe2 73.39(4) . . ?
N5 P1 C9 108.4(2) . . ?
N5 P1 C15 113.99(19) . . ?
C9 P1 C15 105.76(19) . . ?
N5 P1 C3 110.96(19) . . ?
C9 P1 C3 107.6(2) . . ?
C15 P1 C3 109.8(2) . . ?
N5 P2 C33 108.9(2) . . ?
N5 P2 C21 115.41(19) . . ?
C33 P2 C21 106.4(2) . . ?
N5 P2 C27 108.7(2) . . ?
C33 P2 C27 109.1(2) . . ?
C21 P2 C27 108.2(2) . . ?
O1 N1 Fe1 168.2(4) . . ?
O2 N2 Fe1 169.5(5) . . ?
O3 N3 Fe2 169.4(4) . . ?
O4 N4 Fe2 167.8(4) . . ?
P1 N5 P2 142.3(2) . . ?
C2 C1 S1 110.8(4) . . ?
C2 C1 H1A 109.5 . . ?
S1 C1 H1A 109.5 . . ?
C2 C1 H1B 109.5 . . ?
S1 C1 H1B 109.5 . . ?
H1A C1 H1B 108.1 . . ?
C1 C2 H2A 109.5 . . ?
C1 C2 H2B 109.5 . . ?
H2A C2 H2B 109.5 . . ?
C1 C2 H2C 109.5 . . ?
H2A C2 H2C 109.5 . . ?
H2B C2 H2C 109.5 . . ?
C8 C3 C4 118.6(4) . . ?
C8 C3 P1 122.2(3) . . ?
C4 C3 P1 119.0(3) . . ?
C5 C4 C3 120.1(4) . . ?
C5 C4 H4 120.0 . . ?
C3 C4 H4 120.0 . . ?
C6 C5 C4 120.9(5) . . ?
C6 C5 H5 119.5 . . ?
C4 C5 H5 119.5 . . ?
C5 C6 C7 119.8(5) . . ?
C5 C6 H6 120.1 . . ?
C7 C6 H6 120.1 . . ?
C6 C7 C8 120.4(5) . . ?
C6 C7 H7 119.8 . . ?
C8 C7 H7 119.8 . . ?
C3 C8 C7 120.3(4) . . ?
C3 C8 H8 119.8 . . ?
C7 C8 H8 119.8 . . ?
C14 C9 C10 119.3(4) . . ?
C14 C9 P1 120.8(3) . . ?
C10 C9 P1 119.8(3) . . ?
C11 C10 C9 120.0(4) . . ?
C11 C10 H10 120.0 . . ?
C9 C10 H10 120.0 . . ?
C12 C11 C10 120.1(4) . . ?
C12 C11 H11 120.0 . . ?
C10 C11 H11 120.0 . . ?
C11 C12 C13 120.5(4) . . ?
C11 C12 H12 119.7 . . ?
C13 C12 H12 119.7 . . ?
C12 C13 C14 120.0(5) . . ?
C12 C13 H13 120.0 . . ?
C14 C13 H13 120.0 . . ?
C13 C14 C9 120.1(4) . . ?
C13 C14 H14 120.0 . . ?
C9 C14 H14 120.0 . . ?
C16 C15 C20 119.3(4) . . ?
C16 C15 P1 124.4(3) . . ?
C20 C15 P1 116.2(3) . . ?
C17 C16 C15 119.7(4) . . ?
C17 C16 H16 120.1 . . ?
C15 C16 H16 120.1 . . ?
C18 C17 C16 120.6(5) . . ?
C18 C17 H17 119.7 . . ?
C16 C17 H17 119.7 . . ?
C17 C18 C19 120.4(4) . . ?
C17 C18 H18 119.8 . . ?
C19 C18 H18 119.8 . . ?
C18 C19 C20 119.9(5) . . ?
C18 C19 H19 120.0 . . ?
C20 C19 H19 120.0 . . ?
C19 C20 C15 120.0(5) . . ?
C19 C20 H20 120.0 . . ?
C15 C20 H20 120.0 . . ?
C26 C21 C22 119.2(4) . . ?
C26 C21 P2 119.9(3) . . ?
C22 C21 P2 120.7(4) . . ?
C23 C22 C21 119.8(5) . . ?
C23 C22 H22 120.1 . . ?
C21 C22 H22 120.1 . . ?
C24 C23 C22 120.5(5) . . ?
C24 C23 H23 119.8 . . ?
C22 C23 H23 119.8 . . ?
C23 C24 C25 120.5(5) . . ?
C23 C24 H24 119.8 . . ?
C25 C24 H24 119.8 . . ?
C24 C25 C26 119.5(5) . . ?
C24 C25 H25 120.3 . . ?
C26 C25 H25 120.3 . . ?
C25 C26 C21 120.5(5) . . ?
C25 C26 H26 119.7 . . ?
C21 C26 H26 119.7 . . ?
C32 C27 C28 118.9(4) . . ?
C32 C27 P2 122.0(4) . . ?
C28 C27 P2 119.1(3) . . ?
C29 C28 C27 120.9(4) . . ?
C29 C28 H28 119.5 . . ?
C27 C28 H28 119.5 . . ?
C28 C29 C30 120.2(5) . . ?
C28 C29 H29 119.9 . . ?
C30 C29 H29 119.9 . . ?
C31 C30 C29 118.8(5) . . ?
C31 C30 H30 120.6 . . ?
C29 C30 H30 120.6 . . ?
C30 C31 C32 121.3(5) . . ?
C30 C31 H31 119.4 . . ?
C32 C31 H31 119.4 . . ?
C27 C32 C31 119.9(5) . . ?
C27 C32 H32 120.0 . . ?
C31 C32 H32 120.0 . . ?
C34 C33 C38 119.2(4) . . ?
C34 C33 P2 120.9(3) . . ?
C38 C33 P2 119.8(3) . . ?
C35 C34 C33 119.6(5) . . ?
C35 C34 H34 120.2 . . ?
C33 C34 H34 120.2 . . ?
C36 C35 C34 120.6(5) . . ?
C36 C35 H35 119.7 . . ?
C34 C35 H35 119.7 . . ?
C37 C36 C35 120.3(4) . . ?
C37 C36 H36 119.8 . . ?
C35 C36 H36 119.8 . . ?
C36 C37 C38 120.2(5) . . ?
C36 C37 H37 119.9 . . ?
C38 C37 H37 119.9 . . ?
C37 C38 C33 120.0(5) . . ?
C37 C38 H38 120.0 . . ?
C33 C38 H38 120.0 . . ?

loop_
_geom_bond_atom_site_label_1
_geom_bond_atom_site_label_2
_geom_bond_distance
_geom_bond_site_symmetry_2
_geom_bond_publ_flag
Fe1 N2 1.650(5) . ?
Fe1 N1 1.670(5) . ?
Fe1 S2 2.2280(13) . ?
Fe1 S1 2.2455(13) . ?
Fe1 Fe2 2.6650(9) . ?
Fe2 N3 1.667(5) . ?
Fe2 N4 1.674(5) . ?
Fe2 S2 2.2317(14) . ?
Fe2 S1 2.2510(13) . ?
S1 C1 1.837(5) . ?
P1 N5 1.574(4) . ?
P1 C9 1.798(4) . ?
P1 C15 1.800(4) . ?
P1 C3 1.804(4) . ?
P2 N5 1.585(4) . ?
P2 C33 1.803(4) . ?
P2 C21 1.805(4) . ?
P2 C27 1.810(5) . ?
O1 N1 1.173(5) . ?
O2 N2 1.177(5) . ?
O3 N3 1.171(5) . ?
O4 N4 1.170(5) . ?
C1 C2 1.515(8) . ?
C1 H1A 0.9700 . ?
C1 H1B 0.9700 . ?
C2 H2A 0.9600 . ?
C2 H2B 0.9600 . ?
C2 H2C 0.9600 . ?
C3 C8 1.381(6) . ?
C3 C4 1.397(6) . ?
C4 C5 1.367(7) . ?
C4 H4 0.9300 . ?
C5 C6 1.363(7) . ?
C5 H5 0.9300 . ?
C6 C7 1.368(7) . ?
C6 H6 0.9300 . ?
C7 C8 1.379(7) . ?
C7 H7 0.9300 . ?
C8 H8 0.9300 . ?
C9 C14 1.391(6) . ?
C9 C10 1.397(6) . ?
C10 C11 1.380(6) . ?
C10 H10 0.9300 . ?
C11 C12 1.374(7) . ?
C11 H11 0.9300 . ?
C12 C13 1.380(7) . ?
C12 H12 0.9300 . ?
C13 C14 1.380(7) . ?
C13 H13 0.9300 . ?
C14 H14 0.9300 . ?
C15 C16 1.384(6) . ?
C15 C20 1.394(6) . ?
C16 C17 1.380(6) . ?
C16 H16 0.9300 . ?
C17 C18 1.367(7) . ?
C17 H17 0.9300 . ?
C18 C19 1.369(7) . ?
C18 H18 0.9300 . ?
C19 C20 1.383(7) . ?
C19 H19 0.9300 . ?
C20 H20 0.9300 . ?
C21 C26 1.388(7) . ?
C21 C22 1.396(6) . ?
C22 C23 1.377(7) . ?
C22 H22 0.9300 . ?
C23 C24 1.375(8) . ?
C23 H23 0.9300 . ?
C24 C25 1.379(8) . ?
C24 H24 0.9300 . ?
C25 C26 1.385(7) . ?
C25 H25 0.9300 . ?
C26 H26 0.9300 . ?
C27 C32 1.379(6) . ?
C27 C28 1.387(6) . ?
C28 C29 1.372(7) . ?
C28 H28 0.9300 . ?
C29 C30 1.389(7) . ?
C29 H29 0.9300 . ?
C30 C31 1.369(7) . ?
C30 H30 0.9300 . ?
C31 C32 1.384(7) . ?
C31 H31 0.9300 . ?
C32 H32 0.9300 . ?
C33 C34 1.391(6) . ?
C33 C38 1.391(6) . ?
C34 C35 1.382(7) . ?
C34 H34 0.9300 . ?
C35 C36 1.369(8) . ?
C35 H35 0.9300 . ?
C36 C37 1.367(8) . ?
C36 H36 0.9300 . ?
C37 C38 1.383(7) . ?
C37 H37 0.9300 . ?
C38 H38 0.9300 . ?
